data_2214454
loop_
_publ_author_name
'Zhang, Sui-Shuan'
'He, Yan-Ping'
'Zheng, Yong-Tang'
'Rao, Zhi-Kun'
'Li, Cong'

_publ_section_title
;
 4-Benzyl-5-ethyl-2-(2-furylcarbonylmethylsulfanyl)pyrimidin-6(1<i>H</i>)-one
;
_journal_coeditor_code XU2272
_journal_issue 7
_journal_name_full 'Acta Crystallographica Section E'
_journal_page_first o3172
_journal_page_last o3172
_journal_paper_doi 10.1107/S1600536807028218
_journal_volume 63
_journal_year 2007
_chemical_formula_iupac 'C19 H18 N2 O3 S'
_chemical_formula_moiety 'C19 H18 N2 O3 S'
_chemical_formula_sum 'C19 H18 N2 O3 S'
_chemical_formula_weight 354.41
_chemical_name_systematic
;
4-Benzyl-5-ethyl-2-(2-furylcarbonylmethylsulfanyl)pyrimidin-6(1H)-one
;
_space_group_IT_number 14
_symmetry_cell_setting monoclinic
_symmetry_space_group_name_Hall '-P 2ybc'
_symmetry_space_group_name_H-M 'P 1 21/c 1'
_atom_sites_solution_hydrogens geom
_atom_sites_solution_primary direct
_atom_sites_solution_secondary difmap
_audit_creation_method SHELXL97
_cell_angle_alpha 90.00
_cell_angle_beta 105.065(2)
_cell_angle_gamma 90.00
_cell_formula_units_Z 4
_cell_length_a 12.062(2)
_cell_length_b 9.3943(16)
_cell_length_c 15.988(3)
_cell_measurement_reflns_used 4116
_cell_measurement_temperature 293(2)
_cell_measurement_theta_max 28.3
_cell_measurement_theta_min 1.7
_cell_volume 1749.4(5)
_computing_cell_refinement 'SAINT (Bruker, 1998)'
_computing_data_collection 'SMART (Bruker, 1998)'
_computing_data_reduction SAINT
_computing_molecular_graphics 'SHELXTL (Bruker, 1998)'
_computing_publication_material SHELXTL
_computing_structure_refinement 'SHELXL97 (Sheldrick, 1997)'
_computing_structure_solution 'SHELXS97 (Sheldrick, 1997)'
_diffrn_ambient_temperature 293(2)
_diffrn_measured_fraction_theta_full 0.99
_diffrn_measured_fraction_theta_max 0.94
_diffrn_measurement_device_type 'Bruker SMART CCD area-detector'
_diffrn_measurement_method '\f and \w'
_diffrn_radiation_monochromator graphite
_diffrn_radiation_source 'fine-focus sealed tube'
_diffrn_radiation_type MoK\a
_diffrn_radiation_wavelength 0.71073
_diffrn_reflns_av_R_equivalents 0.054
_diffrn_reflns_av_sigmaI/netI 0.075
_diffrn_reflns_limit_h_max 16
_diffrn_reflns_limit_h_min -16
_diffrn_reflns_limit_k_max 12
_diffrn_reflns_limit_k_min -12
_diffrn_reflns_limit_l_max 9
_diffrn_reflns_limit_l_min -20
_diffrn_reflns_number 11092
_diffrn_reflns_theta_full 27.5
_diffrn_reflns_theta_max 28.34
_diffrn_reflns_theta_min 1.75
_diffrn_standards_interval_count 0
_diffrn_standards_interval_time 0
_diffrn_standards_number 0
_exptl_absorpt_coefficient_mu 0.205
_exptl_absorpt_correction_type none
_exptl_crystal_colour colourless
_exptl_crystal_density_diffrn 1.346
_exptl_crystal_density_method 'not measured'
_exptl_crystal_description block
_exptl_crystal_F_000 744
_exptl_crystal_size_max 0.37
_exptl_crystal_size_mid 0.25
_exptl_crystal_size_min 0.11
_refine_diff_density_max 0.17
_refine_diff_density_min -0.21
_refine_ls_extinction_method none
_refine_ls_goodness_of_fit_ref 0.990
_refine_ls_hydrogen_treatment constr
_refine_ls_matrix_type full
_refine_ls_number_parameters 226
_refine_ls_number_reflns 4116
_refine_ls_number_restraints 0
_refine_ls_restrained_S_all 0.990
_refine_ls_R_factor_all 0.125
_refine_ls_R_factor_gt 0.051
_refine_ls_shift/su_max 0.000
_refine_ls_shift/su_mean 0.000
_refine_ls_structure_factor_coef Fsqd
_refine_ls_weighting_details 'calc w = 1/[\s^2^(Fo^2^)+(0.039P)^2^] where P=(Fo^2^+2Fc^2^)'
_refine_ls_weighting_scheme calc
_refine_ls_wR_factor_gt 0.093
_refine_ls_wR_factor_ref 0.116
_reflns_number_gt 2032
_reflns_number_total 4116
_reflns_threshold_expression I>2\s(I)
_cod_data_source_file xu2272.cif
_cod_data_source_block I
_cod_original_sg_symbol_H-M 'P 21/c'
_cod_database_code 2214454
_cod_database_fobs_code 2214454

loop_
_symmetry_equiv_pos_as_xyz
'x, y, z'
'-x, y+1/2, -z+1/2'
'-x, -y, -z'
'x, -y-1/2, z-1/2'

loop_
_atom_site_type_symbol
_atom_site_label
_atom_site_fract_x
_atom_site_fract_y
_atom_site_fract_z
_atom_site_U_iso_or_equiv
_atom_site_adp_type
_atom_site_calc_flag
_atom_site_refinement_flags
_atom_site_occupancy
S S1 0.21735(5) -0.03809(8) 0.32866(4) 0.0558(2) Uani d . 1
O O1 -0.03737(15) 0.3007(2) 0.10972(12) 0.0681(5) Uani d . 1
O O2 0.03442(17) 0.1848(2) 0.26973(12) 0.0829(7) Uani d . 1
O O3 0.61953(13) 0.05256(17) 0.45976(10) 0.0514(4) Uani d . 1
N N1 0.36113(16) 0.0657(2) 0.23957(12) 0.0504(5) Uani d . 1
N N2 0.43313(16) 0.02249(18) 0.38744(12) 0.0421(5) Uani d . 1
H H2A 0.4173 -0.0022 0.4348 0.051 Uiso calc R 1
C C1 -0.0516(3) 0.3368(3) 0.0258(2) 0.0769(9) Uani d . 1
H H1B -0.0991 0.4100 -0.0018 0.092 Uiso calc R 1
C C2 0.0103(3) 0.2551(3) -0.01204(19) 0.0767(9) Uani d . 1
H H2B 0.0159 0.2617 -0.0688 0.092 Uiso calc R 1
C C3 0.0663(2) 0.1558(3) 0.05134(17) 0.0615(8) Uani d . 1
H H3A 0.1151 0.0829 0.0439 0.074 Uiso calc R 1
C C4 0.0360(2) 0.1864(3) 0.12422(16) 0.0491(6) Uani d . 1
C C5 0.0637(2) 0.1276(3) 0.21057(16) 0.0508(7) Uani d . 1
C C6 0.1246(2) -0.0145(3) 0.22227(15) 0.0506(7) Uani d . 1
H H6A 0.1695 -0.0227 0.1802 0.061 Uiso calc R 1
H H6B 0.0678 -0.0900 0.2108 0.061 Uiso calc R 1
C C7 0.34761(19) 0.0250(2) 0.31377(15) 0.0418(6) Uani d . 1
C C8 0.4720(2) 0.1010(3) 0.23741(16) 0.0492(6) Uani d . 1
C C9 0.56412(19) 0.0970(2) 0.30779(15) 0.0426(6) Uani d . 1
C C10 0.5446(2) 0.0578(2) 0.38995(15) 0.0406(6) Uani d . 1
C C11 0.68681(19) 0.1267(3) 0.30770(16) 0.0582(7) Uani d . 1
H H11A 0.7218 0.1863 0.3570 0.070 Uiso calc R 1
H H11B 0.6878 0.1791 0.2556 0.070 Uiso calc R 1
C C12 0.7578(2) -0.0081(3) 0.31167(19) 0.0806(9) Uani d . 1
H H12A 0.8350 0.0168 0.3116 0.121 Uiso calc R 1
H H12B 0.7248 -0.0666 0.2623 0.121 Uiso calc R 1
H H12C 0.7586 -0.0595 0.3637 0.121 Uiso calc R 1
C C13 0.4817(2) 0.1521(3) 0.14954(16) 0.0767(9) Uani d . 1
H H13A 0.4731 0.2548 0.1477 0.092 Uiso calc R 1
H H13B 0.5587 0.1311 0.1451 0.092 Uiso calc R 1
C C14 0.3976(2) 0.0910(3) 0.07077(16) 0.0498(6) Uani d . 1
C C15 0.3393(2) 0.1813(3) 0.00613(17) 0.0589(7) Uani d . 1
H H15A 0.3492 0.2792 0.0128 0.071 Uiso calc R 1
C C16 0.2657(2) 0.1267(4) -0.06902(18) 0.0673(8) Uani d . 1
H H16A 0.2272 0.1879 -0.1127 0.081 Uiso calc R 1
C C17 0.2502(3) -0.0166(4) -0.07834(18) 0.0680(8) Uani d . 1
H H17A 0.2005 -0.0533 -0.1282 0.082 Uiso calc R 1
C C18 0.3077(3) -0.1066(3) -0.0144(2) 0.0749(9) Uani d . 1
H H18A 0.2975 -0.2044 -0.0210 0.090 Uiso calc R 1
C C19 0.3802(2) -0.0527(3) 0.05903(19) 0.0654(8) Uani d . 1
H H19A 0.4186 -0.1149 0.1021 0.078 Uiso calc R 1

loop_
_atom_site_aniso_label
_atom_site_aniso_U_11
_atom_site_aniso_U_22
_atom_site_aniso_U_33
_atom_site_aniso_U_12
_atom_site_aniso_U_13
_atom_site_aniso_U_23
S1 0.0474(4) 0.0801(5) 0.0425(4) -0.0032(4) 0.0163(3) 0.0115(4)
O1 0.0748(12) 0.0766(13) 0.0550(13) 0.0235(11) 0.0208(10) 0.0094(11)
O2 0.1038(15) 0.1021(16) 0.0484(12) 0.0378(13) 0.0300(12) -0.0006(11)
O3 0.0504(10) 0.0706(12) 0.0321(10) -0.0045(9) 0.0088(8) 0.0034(9)
N1 0.0491(12) 0.0685(15) 0.0342(12) -0.0081(10) 0.0117(10) 0.0093(10)
N2 0.0493(12) 0.0508(12) 0.0291(11) -0.0005(10) 0.0153(10) 0.0043(9)
C1 0.086(2) 0.081(2) 0.061(2) 0.0149(18) 0.0143(19) 0.0207(18)
C2 0.100(2) 0.085(2) 0.0506(19) 0.0040(19) 0.0280(19) 0.0078(17)
C3 0.0742(18) 0.0634(19) 0.0526(18) 0.0057(15) 0.0268(16) 0.0009(15)
C4 0.0450(14) 0.0560(17) 0.0463(17) 0.0050(12) 0.0120(13) 0.0006(13)
C5 0.0437(14) 0.0673(18) 0.0424(16) 0.0027(13) 0.0131(13) -0.0042(14)
C6 0.0459(14) 0.0622(17) 0.0412(15) -0.0021(12) 0.0069(12) -0.0007(13)
C7 0.0454(14) 0.0487(15) 0.0337(14) 0.0024(11) 0.0144(12) 0.0018(12)
C8 0.0568(16) 0.0560(16) 0.0370(15) -0.0091(13) 0.0163(13) 0.0067(12)
C9 0.0487(14) 0.0475(15) 0.0336(14) -0.0038(12) 0.0146(12) 0.0017(11)
C10 0.0482(14) 0.0407(14) 0.0345(14) -0.0003(11) 0.0137(12) -0.0007(11)
C11 0.0505(15) 0.085(2) 0.0406(16) -0.0124(15) 0.0144(13) 0.0047(14)
C12 0.0637(19) 0.120(3) 0.063(2) 0.0104(18) 0.0264(17) -0.0004(19)
C13 0.0767(19) 0.113(3) 0.0392(17) -0.0310(18) 0.0126(15) 0.0206(17)
C14 0.0544(15) 0.0644(19) 0.0363(15) -0.0039(13) 0.0220(13) 0.0119(14)
C15 0.0814(19) 0.0544(17) 0.0454(17) -0.0039(15) 0.0245(15) 0.0066(14)
C16 0.075(2) 0.085(2) 0.0412(18) 0.0098(17) 0.0143(16) 0.0203(17)
C17 0.078(2) 0.089(2) 0.0405(18) -0.0181(18) 0.0218(16) -0.0121(17)
C18 0.112(3) 0.061(2) 0.060(2) -0.0046(19) 0.039(2) -0.0063(18)
C19 0.084(2) 0.063(2) 0.056(2) 0.0123(16) 0.0294(17) 0.0170(16)

loop_
_atom_type_symbol
_atom_type_description
_atom_type_scat_dispersion_real
_atom_type_scat_dispersion_imag
_atom_type_scat_source
C C 0.0033 0.0016 'International Tables Vol C Tables 4.2.6.8 and 6.1.1.4'
H H 0.0000 0.0000 'International Tables Vol C Tables 4.2.6.8 and 6.1.1.4'
N N 0.0061 0.0033 'International Tables Vol C Tables 4.2.6.8 and 6.1.1.4'
O O 0.0106 0.0060 'International Tables Vol C Tables 4.2.6.8 and 6.1.1.4'
S S 0.1246 0.1234 'International Tables Vol C Tables 4.2.6.8 and 6.1.1.4'

loop_
_geom_angle_atom_site_label_1
_geom_angle_atom_site_label_2
_geom_angle_atom_site_label_3
_geom_angle
C7 S1 C6 100.94(12)
C1 O1 C4 105.9(2)
C7 N1 C8 116.4(2)
C7 N2 C10 122.76(19)
C7 N2 H2A 118.6
C10 N2 H2A 118.6
C2 C1 O1 111.6(3)
C2 C1 H1B 124.2
O1 C1 H1B 124.2
C1 C2 C3 106.0(3)
C1 C2 H2B 127.0
C3 C2 H2B 127.0
C4 C3 C2 107.1(2)
C4 C3 H3A 126.5
C2 C3 H3A 126.5
C3 C4 O1 109.3(2)
C3 C4 C5 134.5(2)
O1 C4 C5 116.1(2)
O2 C5 C4 122.1(2)
O2 C5 C6 121.6(2)
C4 C5 C6 116.2(2)
C5 C6 S1 112.99(17)
C5 C6 H6A 109.0
S1 C6 H6A 109.0
C5 C6 H6B 109.0
S1 C6 H6B 109.0
H6A C6 H6B 107.8
N1 C7 N2 123.7(2)
N1 C7 S1 123.68(18)
N2 C7 S1 112.62(16)
C9 C8 N1 123.9(2)
C9 C8 C13 122.1(2)
N1 C8 C13 113.9(2)
C8 C9 C10 117.9(2)
C8 C9 C11 125.8(2)
C10 C9 C11 116.2(2)
O3 C10 N2 119.7(2)
O3 C10 C9 125.2(2)
N2 C10 C9 115.2(2)
C9 C11 C12 112.9(2)
C9 C11 H11A 109.0
C12 C11 H11A 109.0
C9 C11 H11B 109.0
C12 C11 H11B 109.0
H11A C11 H11B 107.8
C11 C12 H12A 109.5
C11 C12 H12B 109.5
H12A C12 H12B 109.5
C11 C12 H12C 109.5
H12A C12 H12C 109.5
H12B C12 H12C 109.5
C14 C13 C8 117.1(2)
C14 C13 H13A 108.0
C8 C13 H13A 108.0
C14 C13 H13B 108.0
C8 C13 H13B 108.0
H13A C13 H13B 107.3
C19 C14 C15 118.2(2)
C19 C14 C13 122.3(3)
C15 C14 C13 119.5(3)
C14 C15 C16 120.4(3)
C14 C15 H15A 119.8
C16 C15 H15A 119.8
C17 C16 C15 119.8(3)
C17 C16 H16A 120.1
C15 C16 H16A 120.1
C16 C17 C18 120.0(3)
C16 C17 H17A 120.0
C18 C17 H17A 120.0
C19 C18 C17 120.0(3)
C19 C18 H18A 120.0
C17 C18 H18A 120.0
C18 C19 C14 121.5(3)
C18 C19 H19A 119.2
C14 C19 H19A 119.2

loop_
_geom_bond_atom_site_label_1
_geom_bond_atom_site_label_2
_geom_bond_distance
S1 C7 1.752(2)
S1 C6 1.790(2)
O1 C1 1.350(3)
O1 C4 1.372(3)
O2 C5 1.217(3)
O3 C10 1.241(2)
N1 C7 1.297(3)
N1 C8 1.387(3)
N2 C7 1.349(3)
N2 C10 1.375(3)
N2 H2A 0.8600
C1 C2 1.323(4)
C1 H1B 0.9300
C2 C3 1.413(3)
C2 H2B 0.9300
C3 C4 1.340(3)
C3 H3A 0.9300
C4 C5 1.443(3)
C5 C6 1.511(3)
C6 H6A 0.9700
C6 H6B 0.9700
C8 C9 1.361(3)
C8 C13 1.518(3)
C9 C10 1.442(3)
C9 C11 1.506(3)
C11 C12 1.521(4)
C11 H11A 0.9700
C11 H11B 0.9700
C12 H12A 0.9600
C12 H12B 0.9600
C12 H12C 0.9600
C13 C14 1.510(3)
C13 H13A 0.9700
C13 H13B 0.9700
C14 C19 1.372(3)
C14 C15 1.380(3)
C15 C16 1.393(3)
C15 H15A 0.9300
C16 C17 1.362(4)
C16 H16A 0.9300
C17 C18 1.368(4)
C17 H17A 0.9300
C18 C19 1.366(4)
C18 H18A 0.9300
C19 H19A 0.9300

loop_
_geom_hbond_atom_site_label_D
_geom_hbond_atom_site_label_H
_geom_hbond_atom_site_label_A
_geom_hbond_site_symmetry_A
_geom_hbond_distance_DH
_geom_hbond_distance_HA
_geom_hbond_distance_DA
_geom_hbond_angle_DHA
_geom_hbond_publ_flag
N2 H2A O3 3_656 0.86 1.91 2.770(2) 179 y
C6 H6B O2 2_545 0.97 2.51 3.436(3) 160 y

loop_
_geom_torsion_atom_site_label_1
_geom_torsion_atom_site_label_2
_geom_torsion_atom_site_label_3
_geom_torsion_atom_site_label_4
_geom_torsion
C4 O1 C1 C2 -1.7(3)
O1 C1 C2 C3 1.9(4)
C1 C2 C3 C4 -1.3(3)
C2 C3 C4 O1 0.3(3)
C2 C3 C4 C5 -179.3(3)
C1 O1 C4 C3 0.8(3)
C1 O1 C4 C5 -179.5(2)
C3 C4 C5 O2 171.6(3)
O1 C4 C5 O2 -7.9(4)
C3 C4 C5 C6 -12.2(4)
O1 C4 C5 C6 168.3(2)
O2 C5 C6 S1 -33.7(3)
C4 C5 C6 S1 150.10(19)
C7 S1 C6 C5 -92.19(19)
C8 N1 C7 N2 3.4(4)
C8 N1 C7 S1 -174.52(17)
C10 N2 C7 N1 -2.7(3)
C10 N2 C7 S1 175.38(16)
C6 S1 C7 N1 -3.9(2)
C6 S1 C7 N2 178.05(16)
C7 N1 C8 C9 -1.0(4)
C7 N1 C8 C13 -178.2(2)
N1 C8 C9 C10 -1.9(4)
C13 C8 C9 C10 175.1(2)
N1 C8 C9 C11 176.6(2)
C13 C8 C9 C11 -6.5(4)
C7 N2 C10 O3 -179.6(2)
C7 N2 C10 C9 -0.4(3)
C8 C9 C10 O3 -178.4(2)
C11 C9 C10 O3 3.0(4)
C8 C9 C10 N2 2.5(3)
C11 C9 C10 N2 -176.1(2)
C8 C9 C11 C12 -102.4(3)
C10 C9 C11 C12 76.1(3)
C9 C8 C13 C14 151.7(3)
N1 C8 C13 C14 -31.1(4)
C8 C13 C14 C19 -51.0(4)
C8 C13 C14 C15 131.8(3)
C19 C14 C15 C16 -0.5(4)
C13 C14 C15 C16 176.8(2)
C14 C15 C16 C17 0.7(4)
C15 C16 C17 C18 -0.6(4)
C16 C17 C18 C19 0.4(4)
C17 C18 C19 C14 -0.2(4)
C15 C14 C19 C18 0.3(4)
C13 C14 C19 C18 -176.9(2)

loop_
_cod_related_entry_id
_cod_related_entry_database
_cod_related_entry_code
1 ChemSpider 21124049
